data_7118004
loop_
_publ_author_name
'Timothy D. Lash'
'Deyaa I. AbuSalim'
'Gregory M. Ferrence'

_publ_section_title
;
 adj-Dicarbachlorin, the first free base carbaporphyrinoid system with an
 internal methylene unit
;
_journal_name_full Chem.Commun.
_journal_page_first 15952
_journal_paper_doi 10.1039/C5cc06890H
_journal_volume 51
_journal_year 2015
_chemical_formula_moiety 'C36 H32 N2'
_chemical_formula_sum 'C36 H32 N2'
_chemical_formula_weight 492.63
_chemical_name_systematic
;
13,17-diethyl-12,18-dimethyldibenzo[b,g]-21,22-dicarbaporphyrin
;
_space_group_IT_number 2
_symmetry_cell_setting triclinic
_symmetry_space_group_name_Hall '-P 1'
_symmetry_space_group_name_H-M 'P -1'
_atom_sites_solution_hydrogens mixed
_atom_sites_solution_primary iterative
_atom_sites_solution_secondary difmap
_audit_creation_date 2015-08-09T14:20:31-00:00
_audit_creation_method 'WinGX routine CIF_UPDATE'
_audit_update_record
;
2015-08-09 deposited with the CCDC.
2015-09-10 downloaded from the CCDC.
;
_cell_angle_alpha 102.614(3)
_cell_angle_beta 95.363(3)
_cell_angle_gamma 97.396(3)
_cell_formula_units_Z 4
_cell_length_a 7.9415(4)
_cell_length_b 15.4054(7)
_cell_length_c 21.5716(9)
_cell_measurement_reflns_used 5840
_cell_measurement_temperature 100(2)
_cell_measurement_theta_max 22.47
_cell_measurement_theta_min 2.67
_cell_volume 2533.8(2)
_computing_cell_refinement 'APEX2 & SAINT (Bruker, 2013)'
_computing_data_collection 'APEX2 (Bruker, 2014)'
_computing_data_reduction SAINT
_computing_molecular_graphics
;
ORTEP-3 for Windows (Farrugia, 2012) and 
<i>Mercury CSD</i> (Macrae et al., 2008)
;
_computing_publication_material
;
<i>WinGX</i> (Farrugia, 1999)
;
_computing_structure_refinement 'SHELXL-2014/7 (Sheldrick, 2014)'
_computing_structure_solution 'SUPERFLIP (Palatinus & Chapuis, 2007)'
_diffrn_ambient_temperature 100(2)
_diffrn_measured_fraction_theta_full 0.999
_diffrn_measured_fraction_theta_max 0.998
_diffrn_measurement_device_type 'Bruker APEX-II CCD diffractometer'
_diffrn_measurement_method '\f and \w scans'
_diffrn_radiation_monochromator graphite
_diffrn_radiation_probe x-ray
_diffrn_radiation_source 'sealed tube'
_diffrn_radiation_type MoK\a
_diffrn_radiation_wavelength 0.71073
_diffrn_reflns_laue_measured_fraction_full 0.999
_diffrn_reflns_laue_measured_fraction_max 0.998
_diffrn_reflns_limit_h_max 9
_diffrn_reflns_limit_h_min -9
_diffrn_reflns_limit_k_max 18
_diffrn_reflns_limit_k_min -19
_diffrn_reflns_limit_l_max 26
_diffrn_reflns_limit_l_min 0
_diffrn_reflns_number 9949
_diffrn_reflns_point_group_measured_fraction_full 0.999
_diffrn_reflns_point_group_measured_fraction_max 0.998
_diffrn_reflns_theta_full 25.242
_diffrn_reflns_theta_max 26.022
_diffrn_reflns_theta_min 0.975
_diffrn_standards_decay_% 0
_diffrn_standards_interval_count .
_diffrn_standards_interval_time .
_diffrn_standards_number 0
_exptl_absorpt_coefficient_mu 0.075
_exptl_absorpt_correction_T_max 0.75
_exptl_absorpt_correction_T_min 0.70
_exptl_absorpt_correction_type multi-scan
_exptl_absorpt_process_details
;
<i>TWINABS</i>; (Bruker, 2014)
;
_exptl_crystal_colour black
_exptl_crystal_density_diffrn 1.291
_exptl_crystal_density_method 'not measured'
_exptl_crystal_description plate
_exptl_crystal_F_000 1048
_exptl_crystal_recrystallization_method 'Re-crystallisation from solvent: '
_exptl_crystal_size_max 0.116
_exptl_crystal_size_mid 0.065
_exptl_crystal_size_min 0.021
_refine_diff_density_max 0.413
_refine_diff_density_min -0.641
_refine_diff_density_rms 0.069
_refine_ls_extinction_method none
_refine_ls_goodness_of_fit_ref 1.01
_refine_ls_hydrogen_treatment mixed
_refine_ls_matrix_type full
_refine_ls_number_constraints 0
_refine_ls_number_parameters 700
_refine_ls_number_reflns 9949
_refine_ls_number_restraints 0
_refine_ls_restrained_S_all 1.01
_refine_ls_R_factor_all 0.1647
_refine_ls_R_factor_gt 0.0727
_refine_ls_shift/su_max 0
_refine_ls_shift/su_mean 0
_refine_ls_structure_factor_coef Fsqd
_refine_ls_weighting_details 'w=1/[\s^2^(Fo^2^)+(0.0879P)^2^+0.3501P] where P=(Fo^2^+2Fc^2^)/3'
_refine_ls_weighting_scheme calc
_refine_ls_wR_factor_ref 0.194
_reflns_number_gt 5143
_reflns_number_total 9949
_reflns_threshold_expression 'I > 2\s(I)'
_cod_data_source_file c5cc06890h2.cif
_cod_data_source_block shelx
_cod_database_code 7118004

loop_
_symmetry_equiv_pos_as_xyz
'x, y, z'
'-x, -y, -z'

loop_
_atom_site_label
_atom_site_fract_x
_atom_site_fract_y
_atom_site_fract_z
_atom_site_U_iso_or_equiv
_atom_site_adp_type
_atom_site_calc_flag
_atom_site_occupancy
_atom_site_disorder_assembly
_atom_site_disorder_group
_atom_site_type_symbol
N23 0.1510(4) 0.9944(2) 0.11478(15) 0.0210(7) Uani d 1 . . N
N24 0.3122(4) 0.8544(2) 0.02981(14) 0.0219(7) Uani d 1 . . N
C1 0.3955(5) 0.8941(2) -0.09852(16) 0.0206(8) Uani d 1 . . C
C2 0.4146(4) 0.9037(2) -0.16425(16) 0.0191(8) Uani d 1 . . C
C2A 0.4621(5) 0.8465(2) -0.21648(16) 0.0226(8) Uani d 1 . . C
H2A 0.4903 0.7894 -0.2134 0.027 Uiso calc 1 . . H
C2B 0.4679(5) 0.8741(3) -0.27345(17) 0.0262(9) Uani d 1 . . C
H2B 0.4987 0.8352 -0.3098 0.031 Uiso calc 1 . . H
C3 0.3727(4) 0.9884(2) -0.16890(15) 0.0189(8) Uani d 1 . . C
C3A 0.3813(5) 1.0157(2) -0.22603(16) 0.0215(8) Uani d 1 . . C
H3A 0.3548 1.073 -0.2294 0.026 Uiso calc 1 . . H
C3B 0.4291(5) 0.9582(2) -0.27780(16) 0.0229(8) Uani d 1 . . C
H3B 0.4355 0.9764 -0.3169 0.027 Uiso calc 1 . . H
C4 0.3231(5) 1.0327(2) -0.10699(16) 0.0194(8) Uani d 1 . . C
C5 0.2622(4) 1.1148(2) -0.09255(15) 0.0205(8) Uani d 1 . . C
H5 0.2688 1.1507 -0.1231 0.025 Uiso calc 1 . . H
C6 0.1918(5) 1.1486(2) -0.03645(16) 0.0201(8) Uani d 1 . . C
C7 0.1532(4) 1.2399(2) -0.01515(16) 0.0194(8) Uani d 1 . . C
C7A 0.1680(5) 1.3131(2) -0.04334(17) 0.0226(9) Uani d 1 . . C
H7A 0.2055 1.3075 -0.0844 0.027 Uiso calc 1 . . H
C7B 0.1277(5) 1.3940(2) -0.01095(16) 0.0253(9) Uani d 1 . . C
H7B 0.1375 1.4444 -0.0299 0.03 Uiso calc 1 . . H
C8 0.0959(4) 1.2486(2) 0.04565(16) 0.0194(8) Uani d 1 . . C
C8A 0.0554(5) 1.3301(2) 0.07766(17) 0.0234(9) Uani d 1 . . C
H8A 0.0164 1.3362 0.1185 0.028 Uiso calc 1 . . H
C8B 0.0728(5) 1.4024(2) 0.04913(16) 0.0258(9) Uani d 1 . . C
H8B 0.0469 1.4588 0.071 0.031 Uiso calc 1 . . H
C9 0.0965(5) 1.1617(2) 0.06369(16) 0.0202(8) Uani d 1 . . C
C10 0.0635(4) 1.1445(2) 0.12286(16) 0.0211(8) Uani d 1 . . C
H10 0.0154 1.1894 0.1501 0.025 Uiso calc 1 . . H
C11 0.0920(5) 1.0699(2) 0.14713(16) 0.0212(8) Uani d 1 . . C
C12 0.0833(5) 1.0598(2) 0.21105(16) 0.0216(8) Uani d 1 . . C
C12A 0.0324(5) 1.1279(3) 0.26455(17) 0.0279(9) Uani d 1 . . C
H12A 0.0016 1.1792 0.2483 0.042 Uiso calc 0.5 . . H
H12B -0.066 1.1001 0.2814 0.042 Uiso calc 0.5 . . H
H12C 0.1286 1.1488 0.2988 0.042 Uiso calc 0.5 . . H
H12D 0.0412 1.1062 0.304 0.042 Uiso calc 0.5 . . H
H12E 0.1088 1.1853 0.271 0.042 Uiso calc 0.5 . . H
H12F -0.0858 1.1366 0.2535 0.042 Uiso calc 0.5 . . H
C13 0.1346(5) 0.9790(3) 0.21558(17) 0.0226(9) Uani d 1 . . C
C13A 0.1539(5) 0.9420(3) 0.27456(17) 0.0281(9) Uani d 1 . . C
H13A 0.2432 0.9025 0.2704 0.034 Uiso calc 1 . . H
H13B 0.1936 0.9926 0.3122 0.034 Uiso calc 1 . . H
C13B -0.0084(5) 0.8894(3) 0.2862(2) 0.0478(6) Uani d 1 . . C
H13C 0.0132 0.8673 0.3251 0.072 Uiso calc 1 . . H
H13D -0.0968 0.9283 0.2915 0.072 Uiso calc 1 . . H
H13E -0.0472 0.8382 0.2496 0.072 Uiso calc 1 . . H
C14 0.1730(5) 0.9353(2) 0.15422(16) 0.0216(8) Uani d 1 . . C
C15 0.2247(5) 0.8518(2) 0.13609(16) 0.0224(8) Uani d 1 . . C
H15 0.2202 0.8165 0.1671 0.027 Uiso calc 1 . . H
C16 0.2823(5) 0.8119(2) 0.07931(16) 0.0203(8) Uani d 1 . . C
C17 0.3179(5) 0.7233(2) 0.05920(16) 0.0212(8) Uani d 1 . . C
C17A 0.2984(5) 0.6549(2) 0.09949(17) 0.0264(9) Uani d 1 . . C
H17A 0.2889 0.5938 0.0716 0.032 Uiso calc 1 . . H
H17B 0.1912 0.6587 0.1193 0.032 Uiso calc 1 . . H
C17B 0.4491(6) 0.6691(3) 0.1522(2) 0.0478(6) Uani d 1 . . C
H17C 0.4309 0.6233 0.1771 0.072 Uiso calc 1 . . H
H17D 0.5552 0.6642 0.1328 0.072 Uiso calc 1 . . H
H17E 0.4576 0.7291 0.1806 0.072 Uiso calc 1 . . H
C18 0.3710(5) 0.7128(2) -0.00097(16) 0.0220(8) Uani d 1 . . C
C18A 0.4138(5) 0.6303(2) -0.04237(17) 0.0280(9) Uani d 1 . . C
H18A 0.4473 0.6435 -0.0823 0.042 Uiso calc 0.5 . . H
H18B 0.5087 0.6098 -0.02 0.042 Uiso calc 0.5 . . H
H18C 0.3136 0.583 -0.0521 0.042 Uiso calc 0.5 . . H
H18D 0.3991 0.5806 -0.0207 0.042 Uiso calc 0.5 . . H
H18E 0.3377 0.6144 -0.0829 0.042 Uiso calc 0.5 . . H
H18F 0.5328 0.6412 -0.0509 0.042 Uiso calc 0.5 . . H
C19 0.3706(5) 0.7966(2) -0.01925(16) 0.0218(8) Uani d 1 . . C
C20 0.4119(5) 0.8155(2) -0.07656(16) 0.0207(8) Uani d 1 . . C
H20 0.4566 0.7698 -0.1044 0.025 Uiso calc 1 . . H
C21 0.3465(5) 0.9732(2) -0.06677(17) 0.0209(8) Uani d 1 . . C
C22 0.1501(5) 1.1041(2) 0.01190(16) 0.0206(8) Uani d 1 . . C
H23 0.125(6) 0.967(3) 0.076(2) 0.051(15) Uiso d 1 . . H
H24 0.349(5) 0.915(3) 0.0400(18) 0.030(11) Uiso d 1 . . H
H21 0.335(5) 0.995(2) -0.0192(18) 0.027(10) Uiso d 1 . . H
H22 0.159(4) 1.039(2) 0.0064(16) 0.025(10) Uiso d 1 . . H
N73 0.3698(4) 0.6416(2) 0.46862(14) 0.0212(7) Uani d 1 . . N
N74 0.0981(4) 0.5015(2) 0.38450(14) 0.0190(7) Uani d 1 . . N
C51 -0.0165(5) 0.3355(2) 0.43651(16) 0.0214(8) Uani d 1 . . C
C52 -0.0532(5) 0.2491(2) 0.45509(16) 0.0192(8) Uani d 1 . . C
C52A -0.1486(5) 0.1670(2) 0.42330(17) 0.0244(9) Uani d 1 . . C
H52A -0.2062 0.1596 0.3814 0.029 Uiso calc 1 . . H
C52B -0.1593(5) 0.0954(2) 0.45325(17) 0.0260(9) Uani d 1 . . C
H52B -0.223 0.0387 0.4314 0.031 Uiso calc 1 . . H
C53 0.0342(5) 0.2591(2) 0.51747(16) 0.0191(8) Uani d 1 . . C
C53A 0.0201(5) 0.1876(2) 0.54694(17) 0.0225(9) Uani d 1 . . C
H53A 0.0769 0.1945 0.5889 0.027 Uiso calc 1 . . H
C53B -0.0771(5) 0.1062(2) 0.51522(17) 0.0251(9) Uani d 1 . . C
H53B -0.0879 0.0574 0.5357 0.03 Uiso calc 1 . . H
C54 0.1292(5) 0.3504(2) 0.53782(16) 0.0190(8) Uani d 1 . . C
C55 0.2431(5) 0.3857(2) 0.59422(15) 0.0216(8) Uani d 1 . . C
H55 0.2446 0.351 0.6256 0.026 Uiso calc 1 . . H
C56 0.3540(5) 0.4670(2) 0.60816(16) 0.0188(8) Uani d 1 . . C
C57 0.4548(4) 0.5124(2) 0.67005(16) 0.0194(8) Uani d 1 . . C
C57A 0.4728(5) 0.4884(2) 0.72829(16) 0.0223(9) Uani d 1 . . C
H57A 0.4175 0.4319 0.7325 0.027 Uiso calc 1 . . H
C57B 0.5722(5) 0.5478(2) 0.78042(17) 0.0255(9) Uani d 1 . . C
H57B 0.5843 0.5318 0.8205 0.031 Uiso calc 1 . . H
C58 0.5400(5) 0.5961(2) 0.66423(16) 0.0203(8) Uani d 1 . . C
C58A 0.6384(5) 0.6546(2) 0.71637(17) 0.0246(9) Uani d 1 . . C
H58A 0.6949 0.711 0.7125 0.03 Uiso calc 1 . . H
C58B 0.6541(5) 0.6301(3) 0.77479(17) 0.0256(9) Uani d 1 . . C
H58B 0.7214 0.6702 0.811 0.031 Uiso calc 1 . . H
C59 0.4965(5) 0.6036(2) 0.59757(16) 0.0216(8) Uani d 1 . . C
C60 0.5444(5) 0.6808(2) 0.57459(16) 0.0225(9) Uani d 1 . . C
H60 0.6288 0.7258 0.6017 0.027 Uiso calc 1 . . H
C61 0.4836(5) 0.6993(2) 0.51717(16) 0.0218(8) Uani d 1 . . C
C62 0.5162(5) 0.7832(2) 0.49790(17) 0.0213(8) Uani d 1 . . C
C62A 0.6232(5) 0.8661(2) 0.53924(18) 0.0271(9) Uani d 1 . . C
H62A 0.6701 0.8529 0.5792 0.041 Uiso calc 0.5 . . H
H62B 0.7172 0.8859 0.5167 0.041 Uiso calc 0.5 . . H
H62C 0.5524 0.9138 0.5489 0.041 Uiso calc 0.5 . . H
H62D 0.623 0.9155 0.5173 0.041 Uiso calc 0.5 . . H
H62E 0.576 0.8825 0.5798 0.041 Uiso calc 0.5 . . H
H62F 0.7407 0.8546 0.5477 0.041 Uiso calc 0.5 . . H
C63 0.4280(5) 0.7724(2) 0.43840(16) 0.0221(8) Uani d 1 . . C
C63A 0.4229(5) 0.8404(2) 0.39783(17) 0.0259(9) Uani d 1 . . C
H63A 0.4552 0.9017 0.4257 0.031 Uiso calc 1 . . H
H63B 0.3047 0.8354 0.3768 0.031 Uiso calc 1 . . H
C63B 0.5432(6) 0.8267(3) 0.3470(2) 0.0478(6) Uani d 1 . . C
H63C 0.5363 0.8721 0.3217 0.072 Uiso calc 1 . . H
H63D 0.6608 0.8328 0.3677 0.072 Uiso calc 1 . . H
H63E 0.5103 0.7665 0.3189 0.072 Uiso calc 1 . . H
C64 0.3365(5) 0.6828(2) 0.41841(16) 0.0212(8) Uani d 1 . . C
C65 0.2312(5) 0.6422(2) 0.36139(16) 0.0232(9) Uani d 1 . . C
H65 0.2295 0.6768 0.3299 0.028 Uiso calc 1 . . H
C66 0.1284(5) 0.5586(2) 0.34387(16) 0.0207(8) Uani d 1 . . C
C67 0.0381(5) 0.5147(2) 0.28283(16) 0.0203(8) Uani d 1 . . C
C67A 0.0499(5) 0.5505(2) 0.22337(15) 0.0256(9) Uani d 1 . . C
H67A 0.1627 0.5886 0.2277 0.031 Uiso calc 1 . . H
H67B 0.0446 0.4991 0.1862 0.031 Uiso calc 1 . . H
C67B -0.0880(6) 0.6047(3) 0.2100(2) 0.0478(6) Uani d 1 . . C
H67C -0.0717 0.6255 0.1709 0.072 Uiso calc 1 . . H
H67D -0.2002 0.5671 0.2045 0.072 Uiso calc 1 . . H
H67E -0.082 0.6568 0.2461 0.072 Uiso calc 1 . . H
C68 -0.0502(5) 0.4338(2) 0.28762(16) 0.0210(8) Uani d 1 . . C
C68A -0.1620(5) 0.3642(3) 0.23636(16) 0.0261(9) Uani d 1 . . C
H68A -0.2074 0.3139 0.2541 0.039 Uiso calc 0.5 . . H
H68B -0.2571 0.3905 0.2194 0.039 Uiso calc 0.5 . . H
H68C -0.0952 0.3423 0.2018 0.039 Uiso calc 0.5 . . H
H68D -0.1657 0.3839 0.1961 0.039 Uiso calc 0.5 . . H
H68E -0.116 0.3073 0.2309 0.039 Uiso calc 0.5 . . H
H68F -0.2779 0.3555 0.2484 0.039 Uiso calc 0.5 . . H
C69 -0.0140(5) 0.4255(2) 0.35223(16) 0.0205(8) Uani d 1 . . C
C70 -0.0681(5) 0.3510(2) 0.37651(16) 0.0207(8) Uani d 1 . . C
H70 -0.1502 0.3052 0.3489 0.025 Uiso calc 1 . . H
C71 0.0885(5) 0.3935(3) 0.48846(16) 0.0214(8) Uani d 1 . . C
C72 0.3911(5) 0.5239(2) 0.56658(17) 0.0218(8) Uani d 1 . . C
H73 0.367(5) 0.582(3) 0.4585(18) 0.030(11) Uiso d 1 . . H
H74 0.096(5) 0.529(2) 0.4252(18) 0.026(10) Uiso d 1 . . H
H71 0.133(4) 0.460(2) 0.4944(16) 0.025(10) Uiso d 1 . . H
H72 0.341(4) 0.504(2) 0.5192(17) 0.021(9) Uiso d 1 . . H

loop_
_atom_site_aniso_label
_atom_site_aniso_U_11
_atom_site_aniso_U_22
_atom_site_aniso_U_33
_atom_site_aniso_U_12
_atom_site_aniso_U_13
_atom_site_aniso_U_23
N23 0.0293(19) 0.0223(18) 0.0142(16) 0.0030(15) 0.0024(14) 0.0108(14)
N24 0.0287(19) 0.0226(19) 0.0187(16) 0.0056(15) 0.0017(14) 0.0139(15)
C1 0.025(2) 0.022(2) 0.0155(17) 0.0014(16) -0.0005(16) 0.0101(16)
C2 0.020(2) 0.022(2) 0.0167(18) -0.0003(16) -0.0011(16) 0.0100(16)
C2A 0.026(2) 0.024(2) 0.0207(19) 0.0063(17) 0.0052(17) 0.0090(16)
C2B 0.032(2) 0.029(2) 0.0197(19) 0.0087(18) 0.0100(17) 0.0058(17)
C3 0.0189(19) 0.024(2) 0.0158(18) 0.0042(16) 0.0014(15) 0.0087(16)
C3A 0.027(2) 0.022(2) 0.0178(18) 0.0042(17) 0.0035(16) 0.0108(16)
C3B 0.027(2) 0.027(2) 0.0158(18) 0.0004(17) 0.0043(16) 0.0088(16)
C4 0.021(2) 0.024(2) 0.0149(17) 0.0008(16) 0.0034(15) 0.0102(16)
C5 0.025(2) 0.023(2) 0.0154(17) 0.0011(16) 0.0003(16) 0.0107(16)
C6 0.022(2) 0.023(2) 0.0167(18) 0.0012(16) 0.0005(16) 0.0093(16)
C7 0.020(2) 0.024(2) 0.0163(18) 0.0014(16) -0.0006(15) 0.0111(16)
C7A 0.023(2) 0.028(2) 0.0199(19) 0.0021(17) 0.0038(16) 0.0140(17)
C7B 0.034(2) 0.025(2) 0.0224(19) 0.0064(18) -0.0003(17) 0.0158(17)
C8 0.020(2) 0.023(2) 0.0179(18) 0.0030(16) -0.0004(15) 0.0105(16)
C8A 0.028(2) 0.026(2) 0.0176(18) 0.0064(17) 0.0000(16) 0.0091(17)
C8B 0.035(2) 0.026(2) 0.0181(19) 0.0118(18) 0.0009(17) 0.0076(17)
C9 0.025(2) 0.021(2) 0.0155(18) 0.0035(16) 0.0001(16) 0.0086(16)
C10 0.022(2) 0.022(2) 0.0198(18) 0.0026(16) 0.0009(16) 0.0092(16)
C11 0.023(2) 0.025(2) 0.0166(18) 0.0020(17) -0.0008(16) 0.0087(16)
C12 0.024(2) 0.026(2) 0.0163(18) 0.0012(17) 0.0012(16) 0.0098(16)
C12A 0.035(2) 0.032(2) 0.0201(19) 0.0049(19) 0.0072(18) 0.0128(18)
C13 0.022(2) 0.031(2) 0.0181(18) 0.0018(17) 0.0031(16) 0.0152(17)
C13A 0.033(2) 0.039(2) 0.0189(18) 0.0095(19) 0.0059(17) 0.0184(18)
C13B 0.0398(13) 0.0764(16) 0.0482(12) 0.0150(13) 0.0121(12) 0.0530(12)
C14 0.021(2) 0.029(2) 0.0202(19) 0.0011(17) 0.0014(16) 0.0190(17)
C15 0.026(2) 0.028(2) 0.0183(18) 0.0047(17) 0.0022(16) 0.0161(17)
C16 0.021(2) 0.025(2) 0.0181(18) 0.0028(16) -0.0022(16) 0.0149(16)
C17 0.020(2) 0.025(2) 0.0213(19) 0.0008(17) 0.0002(16) 0.0146(17)
C17A 0.036(2) 0.025(2) 0.025(2) 0.0067(18) 0.0068(18) 0.0194(17)
C17B 0.0398(13) 0.0764(16) 0.0482(12) 0.0150(13) 0.0121(12) 0.0530(12)
C18 0.024(2) 0.025(2) 0.0206(19) 0.0047(17) -0.0009(16) 0.0144(17)
C18A 0.036(2) 0.029(2) 0.024(2) 0.0065(19) 0.0009(18) 0.0158(18)
C19 0.022(2) 0.024(2) 0.0196(19) 0.0024(16) -0.0030(16) 0.0098(17)
C20 0.022(2) 0.021(2) 0.0219(19) 0.0055(16) 0.0030(16) 0.0103(16)
C21 0.026(2) 0.023(2) 0.0161(18) 0.0029(17) 0.0056(16) 0.0083(16)
C22 0.027(2) 0.017(2) 0.0200(18) 0.0054(16) -0.0010(16) 0.0095(16)
N73 0.0326(19) 0.0211(18) 0.0143(15) 0.0077(15) 0.0054(14) 0.0104(14)
N74 0.0253(18) 0.0235(18) 0.0128(15) 0.0068(14) 0.0066(14) 0.0103(14)
C51 0.026(2) 0.024(2) 0.0199(19) 0.0087(17) 0.0073(17) 0.0128(17)
C52 0.023(2) 0.025(2) 0.0158(17) 0.0111(17) 0.0067(16) 0.0113(16)
C52A 0.026(2) 0.032(2) 0.0157(18) 0.0079(18) 0.0027(16) 0.0057(17)
C52B 0.035(2) 0.021(2) 0.025(2) 0.0080(17) 0.0076(18) 0.0088(17)
C53 0.023(2) 0.021(2) 0.0170(18) 0.0081(16) 0.0089(16) 0.0078(16)
C53A 0.029(2) 0.026(2) 0.0177(18) 0.0096(18) 0.0077(17) 0.0113(17)
C53B 0.035(2) 0.025(2) 0.024(2) 0.0135(18) 0.0124(18) 0.0165(17)
C54 0.026(2) 0.022(2) 0.0137(17) 0.0084(16) 0.0066(16) 0.0099(16)
C55 0.032(2) 0.025(2) 0.0144(17) 0.0139(18) 0.0069(16) 0.0104(16)
C56 0.023(2) 0.020(2) 0.0155(17) 0.0093(16) 0.0045(16) 0.0062(15)
C57 0.022(2) 0.022(2) 0.0196(18) 0.0121(16) 0.0078(16) 0.0095(16)
C57A 0.032(2) 0.023(2) 0.0185(18) 0.0095(17) 0.0072(17) 0.0142(17)
C57B 0.032(2) 0.031(2) 0.0187(19) 0.0143(18) 0.0017(17) 0.0111(17)
C58 0.024(2) 0.024(2) 0.0175(18) 0.0112(17) 0.0062(16) 0.0083(16)
C58A 0.028(2) 0.024(2) 0.027(2) 0.0077(17) 0.0064(18) 0.0115(17)
C58B 0.028(2) 0.030(2) 0.0214(19) 0.0113(18) -0.0019(17) 0.0095(17)
C59 0.025(2) 0.027(2) 0.0194(18) 0.0099(17) 0.0093(16) 0.0134(17)
C60 0.025(2) 0.028(2) 0.0196(19) 0.0075(17) 0.0063(16) 0.0132(17)
C61 0.025(2) 0.027(2) 0.0188(18) 0.0096(17) 0.0114(17) 0.0089(17)
C62 0.027(2) 0.019(2) 0.0222(19) 0.0074(16) 0.0099(17) 0.0086(16)
C62A 0.036(2) 0.022(2) 0.027(2) 0.0034(18) 0.0080(18) 0.0119(18)
C63 0.025(2) 0.027(2) 0.0225(19) 0.0094(17) 0.0114(17) 0.0162(17)
C63A 0.033(2) 0.026(2) 0.025(2) 0.0094(18) 0.0053(18) 0.0168(17)
C63B 0.0398(13) 0.0764(16) 0.0482(12) 0.0150(13) 0.0121(12) 0.0530(12)
C64 0.026(2) 0.026(2) 0.0182(18) 0.0100(17) 0.0091(16) 0.0135(16)
C65 0.031(2) 0.027(2) 0.0194(19) 0.0120(18) 0.0103(17) 0.0158(17)
C66 0.026(2) 0.025(2) 0.0168(18) 0.0102(17) 0.0084(16) 0.0101(16)
C67 0.026(2) 0.026(2) 0.0138(17) 0.0104(17) 0.0060(16) 0.0114(16)
C67A 0.039(2) 0.031(2) 0.0126(17) 0.0082(18) 0.0045(17) 0.0138(17)
C67B 0.0398(13) 0.0764(16) 0.0482(12) 0.0150(13) 0.0121(12) 0.0530(12)
C68 0.026(2) 0.024(2) 0.0177(18) 0.0106(17) 0.0079(16) 0.0105(16)
C68A 0.036(2) 0.031(2) 0.0138(18) 0.0094(19) 0.0023(17) 0.0093(17)
C69 0.026(2) 0.024(2) 0.0170(18) 0.0093(17) 0.0069(16) 0.0116(16)
C70 0.022(2) 0.029(2) 0.0157(18) 0.0080(17) 0.0069(16) 0.0102(16)
C71 0.028(2) 0.025(2) 0.0158(18) 0.0071(17) 0.0062(16) 0.0110(16)
C72 0.032(2) 0.023(2) 0.0152(18) 0.0111(17) 0.0053(17) 0.0098(16)

loop_
_atom_type_symbol
_atom_type_description
_atom_type_scat_dispersion_real
_atom_type_scat_dispersion_imag
_atom_type_scat_source
C C 0.0033 0.0016 'International Tables Vol C Tables 4.2.6.8 and 6.1.1.4'
H H 0 0 'International Tables Vol C Tables 4.2.6.8 and 6.1.1.4'
N N 0.0061 0.0033 'International Tables Vol C Tables 4.2.6.8 and 6.1.1.4'

loop_
_geom_angle_atom_site_label_1
_geom_angle_atom_site_label_2
_geom_angle_atom_site_label_3
_geom_angle
_geom_angle_site_symmetry_1
_geom_angle_site_symmetry_3
C11 N23 C14 110.7(3) . .
C11 N23 H23 128(3) . .
C14 N23 H23 112(3) . .
C19 N24 C16 110.0(3) . .
C19 N24 H24 122(2) . .
C16 N24 H24 118(2) . .
C21 C1 C20 128.7(3) . .
C21 C1 C2 106.3(3) . .
C20 C1 C2 124.8(3) . .
C2A C2 C3 120.5(3) . .
C2A C2 C1 131.9(3) . .
C3 C2 C1 107.6(3) . .
C2 C2A C2B 118.9(3) . .
C2 C2A H2A 120.6 . .
C2B C2A H2A 120.6 . .
C2A C2B C3B 120.6(3) . .
C2A C2B H2B 119.7 . .
C3B C2B H2B 119.7 . .
C3A C3 C2 119.9(3) . .
C3A C3 C4 131.7(3) . .
C2 C3 C4 108.4(3) . .
C3B C3A C3 119.1(3) . .
C3B C3A H3A 120.5 . .
C3 C3A H3A 120.5 . .
C3A C3B C2B 121.0(3) . .
C3A C3B H3B 119.5 . .
C2B C3B H3B 119.5 . .
C5 C4 C21 128.0(3) . .
C5 C4 C3 126.9(3) . .
C21 C4 C3 105.1(3) . .
C4 C5 C6 125.3(3) . .
C4 C5 H5 117.4 . .
C6 C5 H5 117.4 . .
C5 C6 C22 127.9(3) . .
C5 C6 C7 126.3(3) . .
C22 C6 C7 105.7(3) . .
C7A C7 C8 120.0(3) . .
C7A C7 C6 131.4(3) . .
C8 C7 C6 108.6(3) . .
C7B C7A C7 119.2(3) . .
C7B C7A H7A 120.4 . .
C7 C7A H7A 120.4 . .
C7A C7B C8B 120.5(3) . .
C7A C7B H7B 119.7 . .
C8B C7B H7B 119.7 . .
C8A C8 C7 120.2(3) . .
C8A C8 C9 131.9(3) . .
C7 C8 C9 107.9(3) . .
C8B C8A C8 118.9(3) . .
C8B C8A H8A 120.6 . .
C8 C8A H8A 120.6 . .
C8A C8B C7B 121.1(3) . .
C8A C8B H8B 119.5 . .
C7B C8B H8B 119.5 . .
C10 C9 C22 128.1(3) . .
C10 C9 C8 125.9(3) . .
C22 C9 C8 105.8(3) . .
C11 C10 C9 128.5(3) . .
C11 C10 H10 115.7 . .
C9 C10 H10 115.7 . .
N23 C11 C10 125.9(3) . .
N23 C11 C12 106.3(3) . .
C10 C11 C12 127.6(3) . .
C13 C12 C11 108.5(3) . .
C13 C12 C12A 126.3(3) . .
C11 C12 C12A 125.2(3) . .
C12 C12A H12A 109.5 . .
C12 C12A H12B 109.5 . .
H12A C12A H12B 109.5 . .
C12 C12A H12C 109.5 . .
H12A C12A H12C 109.5 . .
H12B C12A H12C 109.5 . .
C12 C12A H12D 109.5 . .
H12A C12A H12D 141.1 . .
H12B C12A H12D 56.3 . .
H12C C12A H12D 56.3 . .
C12 C12A H12E 109.5 . .
H12A C12A H12E 56.3 . .
H12B C12A H12E 141.1 . .
H12C C12A H12E 56.3 . .
H12D C12A H12E 109.5 . .
C12 C12A H12F 109.5 . .
H12A C12A H12F 56.3 . .
H12B C12A H12F 56.3 . .
H12C C12A H12F 141.1 . .
H12D C12A H12F 109.5 . .
H12E C12A H12F 109.5 . .
C12 C13 C14 108.4(3) . .
C12 C13 C13A 127.3(3) . .
C14 C13 C13A 124.3(3) . .
C13B C13A C13 113.7(3) . .
C13B C13A H13A 108.8 . .
C13 C13A H13A 108.8 . .
C13B C13A H13B 108.8 . .
C13 C13A H13B 108.8 . .
H13A C13A H13B 107.7 . .
C13A C13B H13C 109.5 . .
C13A C13B H13D 109.5 . .
H13C C13B H13D 109.5 . .
C13A C13B H13E 109.5 . .
H13C C13B H13E 109.5 . .
H13D C13B H13E 109.5 . .
C15 C14 N23 125.6(3) . .
C15 C14 C13 128.4(3) . .
N23 C14 C13 106.1(3) . .
C14 C15 C16 129.7(3) . .
C14 C15 H15 115.2 . .
C16 C15 H15 115.2 . .
C15 C16 N24 124.6(3) . .
C15 C16 C17 128.7(3) . .
N24 C16 C17 106.6(3) . .
C18 C17 C16 108.9(3) . .
C18 C17 C17A 128.1(3) . .
C16 C17 C17A 123.0(3) . .
C17 C17A C17B 112.3(3) . .
C17 C17A H17A 109.1 . .
C17B C17A H17A 109.1 . .
C17 C17A H17B 109.1 . .
C17B C17A H17B 109.1 . .
H17A C17A H17B 107.9 . .
C17A C17B H17C 109.5 . .
C17A C17B H17D 109.5 . .
H17C C17B H17D 109.5 . .
C17A C17B H17E 109.5 . .
H17C C17B H17E 109.5 . .
H17D C17B H17E 109.5 . .
C17 C18 C19 107.6(3) . .
C17 C18 C18A 128.2(3) . .
C19 C18 C18A 124.2(3) . .
C18 C18A H18A 109.5 . .
C18 C18A H18B 109.5 . .
H18A C18A H18B 109.5 . .
C18 C18A H18C 109.5 . .
H18A C18A H18C 109.5 . .
H18B C18A H18C 109.5 . .
C18 C18A H18D 109.5 . .
H18A C18A H18D 141.1 . .
H18B C18A H18D 56.3 . .
H18C C18A H18D 56.3 . .
C18 C18A H18E 109.5 . .
H18A C18A H18E 56.3 . .
H18B C18A H18E 141.1 . .
H18C C18A H18E 56.3 . .
H18D C18A H18E 109.5 . .
C18 C18A H18F 109.5 . .
H18A C18A H18F 56.3 . .
H18B C18A H18F 56.3 . .
H18C C18A H18F 141.1 . .
H18D C18A H18F 109.5 . .
H18E C18A H18F 109.5 . .
N24 C19 C20 126.2(3) . .
N24 C19 C18 106.8(3) . .
C20 C19 C18 127.0(3) . .
C19 C20 C1 128.1(3) . .
C19 C20 H20 116 . .
C1 C20 H20 116 . .
C1 C21 C4 112.4(3) . .
C1 C21 H21 129(2) . .
C4 C21 H21 118(2) . .
C9 C22 C6 111.9(3) . .
C9 C22 H22 128(2) . .
C6 C22 H22 120(2) . .
C61 N73 C64 110.3(3) . .
C61 N73 H73 124(2) . .
C64 N73 H73 117(2) . .
C69 N74 C66 109.7(3) . .
C69 N74 H74 123(2) . .
C66 N74 H74 115(2) . .
C71 C51 C70 128.6(3) . .
C71 C51 C52 105.8(3) . .
C70 C51 C52 125.4(3) . .
C52A C52 C53 119.9(3) . .
C52A C52 C51 132.2(3) . .
C53 C52 C51 107.9(3) . .
C52 C52A C52B 119.4(3) . .
C52 C52A H52A 120.3 . .
C52B C52A H52A 120.3 . .
C52A C52B C53B 120.6(4) . .
C52A C52B H52B 119.7 . .
C53B C52B H52B 119.7 . .
C53A C53 C52 120.0(3) . .
C53A C53 C54 132.1(3) . .
C52 C53 C54 107.9(3) . .
C53B C53A C53 119.9(3) . .
C53B C53A H53A 120.1 . .
C53 C53A H53A 120.1 . .
C53A C53B C52B 120.3(3) . .
C53A C53B H53B 119.9 . .
C52B C53B H53B 119.9 . .
C55 C54 C71 127.5(3) . .
C55 C54 C53 126.4(3) . .
C71 C54 C53 106.1(3) . .
C56 C55 C54 125.8(3) . .
C56 C55 H55 117.1 . .
C54 C55 H55 117.1 . .
C55 C56 C72 127.5(3) . .
C55 C56 C57 127.0(3) . .
C72 C56 C57 105.5(3) . .
C57A C57 C58 119.7(3) . .
C57A C57 C56 132.0(3) . .
C58 C57 C56 108.2(3) . .
C57 C57A C57B 119.3(3) . .
C57 C57A H57A 120.3 . .
C57B C57A H57A 120.3 . .
C58B C57B C57A 120.9(3) . .
C58B C57B H57B 119.6 . .
C57A C57B H57B 119.6 . .
C58A C58 C57 120.5(3) . .
C58A C58 C59 131.7(3) . .
C57 C58 C59 107.8(3) . .
C58 C58A C58B 119.3(3) . .
C58 C58A H58A 120.4 . .
C58B C58A H58A 120.4 . .
C57B C58B C58A 120.3(4) . .
C57B C58B H58B 119.8 . .
C58A C58B H58B 119.8 . .
C72 C59 C60 129.1(3) . .
C72 C59 C58 105.9(3) . .
C60 C59 C58 124.7(3) . .
C61 C60 C59 128.0(4) . .
C61 C60 H60 116 . .
C59 C60 H60 116 . .
N73 C61 C60 126.0(3) . .
N73 C61 C62 106.4(3) . .
C60 C61 C62 127.4(4) . .
C63 C62 C61 108.0(3) . .
C63 C62 C62A 128.3(3) . .
C61 C62 C62A 123.6(3) . .
C62 C62A H62A 109.5 . .
C62 C62A H62B 109.5 . .
H62A C62A H62B 109.5 . .
C62 C62A H62C 109.5 . .
H62A C62A H62C 109.5 . .
H62B C62A H62C 109.5 . .
C62 C62A H62D 109.5 . .
H62A C62A H62D 141.1 . .
H62B C62A H62D 56.3 . .
H62C C62A H62D 56.3 . .
C62 C62A H62E 109.5 . .
H62A C62A H62E 56.3 . .
H62B C62A H62E 141.1 . .
H62C C62A H62E 56.3 . .
H62D C62A H62E 109.5 . .
C62 C62A H62F 109.5 . .
H62A C62A H62F 56.3 . .
H62B C62A H62F 56.3 . .
H62C C62A H62F 141.1 . .
H62D C62A H62F 109.5 . .
H62E C62A H62F 109.5 . .
C62 C63 C64 108.9(3) . .
C62 C63 C63A 128.0(3) . .
C64 C63 C63A 123.1(3) . .
C63 C63A C63B 111.9(3) . .
C63 C63A H63A 109.2 . .
C63B C63A H63A 109.2 . .
C63 C63A H63B 109.2 . .
C63B C63A H63B 109.2 . .
H63A C63A H63B 107.9 . .
C63A C63B H63C 109.5 . .
C63A C63B H63D 109.5 . .
H63C C63B H63D 109.5 . .
C63A C63B H63E 109.5 . .
H63C C63B H63E 109.5 . .
H63D C63B H63E 109.5 . .
N73 C64 C65 125.0(3) . .
N73 C64 C63 106.2(3) . .
C65 C64 C63 128.8(3) . .
C66 C65 C64 129.4(3) . .
C66 C65 H65 115.3 . .
C64 C65 H65 115.3 . .
N74 C66 C65 124.8(3) . .
N74 C66 C67 107.2(3) . .
C65 C66 C67 127.9(3) . .
C68 C67 C66 108.2(3) . .
C68 C67 C67A 127.6(3) . .
C66 C67 C67A 124.1(3) . .
C67B C67A C67 114.3(3) . .
C67B C67A H67A 108.7 . .
C67 C67A H67A 108.7 . .
C67B C67A H67B 108.7 . .
C67 C67A H67B 108.7 . .
H67A C67A H67B 107.6 . .
C67A C67B H67C 109.5 . .
C67A C67B H67D 109.5 . .
H67C C67B H67D 109.5 . .
C67A C67B H67E 109.5 . .
H67C C67B H67E 109.5 . .
H67D C67B H67E 109.5 . .
C67 C68 C69 107.9(3) . .
C67 C68 C68A 128.1(3) . .
C69 C68 C68A 124.0(3) . .
C68 C68A H68A 109.5 . .
C68 C68A H68B 109.5 . .
H68A C68A H68B 109.5 . .
C68 C68A H68C 109.5 . .
H68A C68A H68C 109.5 . .
H68B C68A H68C 109.5 . .
C68 C68A H68D 109.5 . .
H68A C68A H68D 141.1 . .
H68B C68A H68D 56.3 . .
H68C C68A H68D 56.3 . .
C68 C68A H68E 109.5 . .
H68A C68A H68E 56.3 . .
H68B C68A H68E 141.1 . .
H68C C68A H68E 56.3 . .
H68D C68A H68E 109.5 . .
C68 C68A H68F 109.5 . .
H68A C68A H68F 56.3 . .
H68B C68A H68F 56.3 . .
H68C C68A H68F 141.1 . .
H68D C68A H68F 109.5 . .
H68E C68A H68F 109.5 . .
N74 C69 C70 126.2(3) . .
N74 C69 C68 106.9(3) . .
C70 C69 C68 126.7(3) . .
C69 C70 C51 128.1(4) . .
C69 C70 H70 116 . .
C51 C70 H70 116 . .
C51 C71 C54 112.2(3) . .
C51 C71 H71 128(2) . .
C54 C71 H71 119(2) . .
C59 C72 C56 112.4(3) . .
C59 C72 H72 127.9(19) . .
C56 C72 H72 119.7(19) . .

loop_
_geom_bond_atom_site_label_1
_geom_bond_atom_site_label_2
_geom_bond_site_symmetry_2
_geom_bond_distance
N23 C11 . 1.381(5)
N23 C14 . 1.391(4)
N23 H23 . 0.84(4)
N24 C19 . 1.384(5)
N24 C16 . 1.392(4)
N24 H24 . 0.92(4)
C1 C21 . 1.383(5)
C1 C20 . 1.409(5)
C1 C2 . 1.477(5)
C2 C2A . 1.385(5)
C2 C3 . 1.411(5)
C2A C2B . 1.388(5)
C2A H2A . 0.95
C2B C3B . 1.391(5)
C2B H2B . 0.95
C3 C3A . 1.391(4)
C3 C4 . 1.474(5)
C3A C3B . 1.382(5)
C3A H3A . 0.95
C3B H3B . 0.95
C4 C5 . 1.393(5)
C4 C21 . 1.411(5)
C5 C6 . 1.405(5)
C5 H5 . 0.95
C6 C22 . 1.410(5)
C6 C7 . 1.462(5)
C7 C7A . 1.390(5)
C7 C8 . 1.413(5)
C7A C7B . 1.382(5)
C7A H7A . 0.95
C7B C8B . 1.390(5)
C7B H7B . 0.95
C8 C8A . 1.388(5)
C8 C9 . 1.474(5)
C8A C8B . 1.384(5)
C8A H8A . 0.95
C8B H8B . 0.95
C9 C10 . 1.400(5)
C9 C22 . 1.403(5)
C10 C11 . 1.397(5)
C10 H10 . 0.95
C11 C12 . 1.428(5)
C12 C13 . 1.378(5)
C12 C12A . 1.505(5)
C12A H12A . 0.98
C12A H12B . 0.98
C12A H12C . 0.98
C12A H12D . 0.98
C12A H12E . 0.98
C12A H12F . 0.98
C13 C14 . 1.428(5)
C13 C13A . 1.507(5)
C13A C13B . 1.504(5)
C13A H13A . 0.99
C13A H13B . 0.99
C13B H13C . 0.98
C13B H13D . 0.98
C13B H13E . 0.98
C14 C15 . 1.387(5)
C15 C16 . 1.391(5)
C15 H15 . 0.95
C16 C17 . 1.412(5)
C17 C18 . 1.384(5)
C17 C17A . 1.508(5)
C17A C17B . 1.531(5)
C17A H17A . 0.99
C17A H17B . 0.99
C17B H17C . 0.98
C17B H17D . 0.98
C17B H17E . 0.98
C18 C19 . 1.430(5)
C18 C18A . 1.484(5)
C18A H18A . 0.98
C18A H18B . 0.98
C18A H18C . 0.98
C18A H18D . 0.98
C18A H18E . 0.98
C18A H18F . 0.98
C19 C20 . 1.389(5)
C20 H20 . 0.95
C21 H21 . 1.02(4)
C22 H22 . 1.00(4)
N73 C61 . 1.383(5)
N73 C64 . 1.392(4)
N73 H73 . 0.89(4)
N74 C69 . 1.381(5)
N74 C66 . 1.386(4)
N74 H74 . 0.89(4)
C51 C71 . 1.395(5)
C51 C70 . 1.400(5)
C51 C52 . 1.475(5)
C52 C52A . 1.386(5)
C52 C53 . 1.423(5)
C52A C52B . 1.392(5)
C52A H52A . 0.95
C52B C53B . 1.397(5)
C52B H52B . 0.95
C53 C53A . 1.384(5)
C53 C54 . 1.461(5)
C53A C53B . 1.384(5)
C53A H53A . 0.95
C53B H53B . 0.95
C54 C55 . 1.405(5)
C54 C71 . 1.407(5)
C55 C56 . 1.391(5)
C55 H55 . 0.95
C56 C72 . 1.410(5)
C56 C57 . 1.470(5)
C57 C57A . 1.385(5)
C57 C58 . 1.414(5)
C57A C57B . 1.387(5)
C57A H57A . 0.95
C57B C58B . 1.384(5)
C57B H57B . 0.95
C58 C58A . 1.378(5)
C58 C59 . 1.480(5)
C58A C58B . 1.391(5)
C58A H58A . 0.95
C58B H58B . 0.95
C59 C72 . 1.388(5)
C59 C60 . 1.408(5)
C60 C61 . 1.388(5)
C60 H60 . 0.95
C61 C62 . 1.441(5)
C62 C63 . 1.369(5)
C62 C62A . 1.493(5)
C62A H62A . 0.98
C62A H62B . 0.98
C62A H62C . 0.98
C62A H62D . 0.98
C62A H62E . 0.98
C62A H62F . 0.98
C63 C64 . 1.429(5)
C63 C63A . 1.507(5)
C63A C63B . 1.518(5)
C63A H63A . 0.99
C63A H63B . 0.99
C63B H63C . 0.98
C63B H63D . 0.98
C63B H63E . 0.98
C64 C65 . 1.393(5)
C65 C66 . 1.389(5)
C65 H65 . 0.95
C66 C67 . 1.420(5)
C67 C68 . 1.378(5)
C67 C67A . 1.509(4)
C67A C67B . 1.504(5)
C67A H67A . 0.99
C67A H67B . 0.99
C67B H67C . 0.98
C67B H67D . 0.98
C67B H67E . 0.98
C68 C69 . 1.433(5)
C68 C68A . 1.489(5)
C68A H68A . 0.98
C68A H68B . 0.98
C68A H68C . 0.98
C68A H68D . 0.98
C68A H68E . 0.98
C68A H68F . 0.98
C69 C70 . 1.397(5)
C70 H70 . 0.95
C71 H71 . 1.02(4)
C72 H72 . 1.03(3)

loop_
_geom_hbond_atom_site_label_D
_geom_hbond_atom_site_label_H
_geom_hbond_atom_site_label_A
_geom_hbond_distance_DH
_geom_hbond_distance_HA
_geom_hbond_distance_DA
_geom_hbond_angle_DHA
_geom_hbond_site_symmetry_A
N23 H23 N24 0.84(4) 2.53(4) 3.012(5) 117(4) .
N73 H73 N74 0.89(4) 2.54(4) 2.994(5) 112(3) .
N74 H74 N73 0.89(4) 2.57(4) 2.994(5) 110(3) .

loop_
_geom_torsion_atom_site_label_1
_geom_torsion_atom_site_label_2
_geom_torsion_atom_site_label_3
_geom_torsion_atom_site_label_4
_geom_torsion
_geom_torsion_site_symmetry_1
_geom_torsion_site_symmetry_2
_geom_torsion_site_symmetry_3
_geom_torsion_site_symmetry_4
C21 C1 C2 C2A 179.4(4) . . . .
C20 C1 C2 C2A -5.2(6) . . . .
C21 C1 C2 C3 -1.0(4) . . . .
C20 C1 C2 C3 174.4(3) . . . .
C3 C2 C2A C2B 0.0(5) . . . .
C1 C2 C2A C2B 179.6(4) . . . .
C2 C2A C2B C3B 0.9(6) . . . .
C2A C2 C3 C3A -0.9(5) . . . .
C1 C2 C3 C3A 179.4(3) . . . .
C2A C2 C3 C4 178.5(3) . . . .
C1 C2 C3 C4 -1.2(4) . . . .
C2 C3 C3A C3B 0.8(5) . . . .
C4 C3 C3A C3B -178.4(4) . . . .
C3 C3A C3B C2B 0.1(6) . . . .
C2A C2B C3B C3A -1.0(6) . . . .
C3A C3 C4 C5 3.7(6) . . . .
C2 C3 C4 C5 -175.6(3) . . . .
C3A C3 C4 C21 -177.8(4) . . . .
C2 C3 C4 C21 2.9(4) . . . .
C21 C4 C5 C6 -8.4(6) . . . .
C3 C4 C5 C6 169.8(3) . . . .
C4 C5 C6 C22 -8.1(6) . . . .
C4 C5 C6 C7 169.2(4) . . . .
C5 C6 C7 C7A 2.5(6) . . . .
C22 C6 C7 C7A -179.7(4) . . . .
C5 C6 C7 C8 -175.7(3) . . . .
C22 C6 C7 C8 2.0(4) . . . .
C8 C7 C7A C7B 0.6(5) . . . .
C6 C7 C7A C7B -177.5(4) . . . .
C7 C7A C7B C8B 0.0(6) . . . .
C7A C7 C8 C8A -0.5(5) . . . .
C6 C7 C8 C8A 178.1(3) . . . .
C7A C7 C8 C9 -178.8(3) . . . .
C6 C7 C8 C9 -0.3(4) . . . .
C7 C8 C8A C8B -0.3(5) . . . .
C9 C8 C8A C8B 177.7(4) . . . .
C8 C8A C8B C7B 0.8(6) . . . .
C7A C7B C8B C8A -0.7(6) . . . .
C8A C8 C9 C10 -4.3(6) . . . .
C7 C8 C9 C10 173.8(3) . . . .
C8A C8 C9 C22 -179.7(4) . . . .
C7 C8 C9 C22 -1.5(4) . . . .
C22 C9 C10 C11 7.1(7) . . . .
C8 C9 C10 C11 -167.1(4) . . . .
C14 N23 C11 C10 176.9(3) . . . .
C14 N23 C11 C12 2.5(4) . . . .
C9 C10 C11 N23 -4.1(6) . . . .
C9 C10 C11 C12 169.2(4) . . . .
N23 C11 C12 C13 -0.6(4) . . . .
C10 C11 C12 C13 -175.0(4) . . . .
N23 C11 C12 C12A 177.3(3) . . . .
C10 C11 C12 C12A 3.0(6) . . . .
C11 C12 C13 C14 -1.4(4) . . . .
C12A C12 C13 C14 -179.3(4) . . . .
C11 C12 C13 C13A 176.9(4) . . . .
C12A C12 C13 C13A -1.1(6) . . . .
C12 C13 C13A C13B 87.2(5) . . . .
C14 C13 C13A C13B -94.9(5) . . . .
C11 N23 C14 C15 177.6(4) . . . .
C11 N23 C14 C13 -3.3(4) . . . .
C12 C13 C14 C15 -178.1(4) . . . .
C13A C13 C14 C15 3.6(6) . . . .
C12 C13 C14 N23 2.8(4) . . . .
C13A C13 C14 N23 -175.5(3) . . . .
N23 C14 C15 C16 7.4(6) . . . .
C13 C14 C15 C16 -171.5(4) . . . .
C14 C15 C16 N24 5.5(6) . . . .
C14 C15 C16 C17 -172.9(4) . . . .
C19 N24 C16 C15 179.2(3) . . . .
C19 N24 C16 C17 -2.1(4) . . . .
C15 C16 C17 C18 179.6(4) . . . .
N24 C16 C17 C18 0.9(4) . . . .
C15 C16 C17 C17A -0.4(6) . . . .
N24 C16 C17 C17A -179.1(3) . . . .
C18 C17 C17A C17B 101.0(5) . . . .
C16 C17 C17A C17B -79.0(5) . . . .
C16 C17 C18 C19 0.6(4) . . . .
C17A C17 C18 C19 -179.4(3) . . . .
C16 C17 C18 C18A -176.7(4) . . . .
C17A C17 C18 C18A 3.3(6) . . . .
C16 N24 C19 C20 179.2(3) . . . .
C16 N24 C19 C18 2.4(4) . . . .
C17 C18 C19 N24 -1.8(4) . . . .
C18A C18 C19 N24 175.6(3) . . . .
C17 C18 C19 C20 -178.6(4) . . . .
C18A C18 C19 C20 -1.2(6) . . . .
N24 C19 C20 C1 -3.5(6) . . . .
C18 C19 C20 C1 172.7(4) . . . .
C21 C1 C20 C19 5.1(7) . . . .
C2 C1 C20 C19 -169.3(4) . . . .
C20 C1 C21 C4 -172.2(4) . . . .
C2 C1 C21 C4 3.0(4) . . . .
C5 C4 C21 C1 174.8(4) . . . .
C3 C4 C21 C1 -3.7(4) . . . .
C10 C9 C22 C6 -172.2(4) . . . .
C8 C9 C22 C6 2.9(4) . . . .
C5 C6 C22 C9 174.6(4) . . . .
C7 C6 C22 C9 -3.1(4) . . . .
C71 C51 C52 C52A -179.6(4) . . . .
C70 C51 C52 C52A -4.0(6) . . . .
C71 C51 C52 C53 -0.8(4) . . . .
C70 C51 C52 C53 174.8(3) . . . .
C53 C52 C52A C52B 0.7(5) . . . .
C51 C52 C52A C52B 179.4(4) . . . .
C52 C52A C52B C53B 1.0(6) . . . .
C52A C52 C53 C53A -1.7(5) . . . .
C51 C52 C53 C53A 179.3(3) . . . .
C52A C52 C53 C54 177.6(3) . . . .
C51 C52 C53 C54 -1.4(4) . . . .
C52 C53 C53A C53B 1.0(5) . . . .
C54 C53 C53A C53B -178.1(4) . . . .
C53 C53A C53B C52B 0.8(5) . . . .
C52A C52B C53B C53A -1.8(6) . . . .
C53A C53 C54 C55 4.5(6) . . . .
C52 C53 C54 C55 -174.6(3) . . . .
C53A C53 C54 C71 -177.8(4) . . . .
C52 C53 C54 C71 3.0(4) . . . .
C71 C54 C55 C56 -8.6(6) . . . .
C53 C54 C55 C56 168.6(3) . . . .
C54 C55 C56 C72 -8.9(6) . . . .
C54 C55 C56 C57 169.8(3) . . . .
C55 C56 C57 C57A 2.2(6) . . . .
C72 C56 C57 C57A -178.9(4) . . . .
C55 C56 C57 C58 -175.8(3) . . . .
C72 C56 C57 C58 3.2(4) . . . .
C58 C57 C57A C57B 1.0(5) . . . .
C56 C57 C57A C57B -176.8(4) . . . .
C57 C57A C57B C58B -0.4(5) . . . .
C57A C57 C58 C58A -1.1(5) . . . .
C56 C57 C58 C58A 177.2(3) . . . .
C57A C57 C58 C59 -179.5(3) . . . .
C56 C57 C58 C59 -1.3(4) . . . .
C57 C58 C58A C58B 0.4(5) . . . .
C59 C58 C58A C58B 178.5(4) . . . .
C57A C57B C58B C58A -0.3(6) . . . .
C58 C58A C58B C57B 0.2(6) . . . .
C58A C58 C59 C72 -179.4(4) . . . .
C57 C58 C59 C72 -1.1(4) . . . .
C58A C58 C59 C60 -4.2(6) . . . .
C57 C58 C59 C60 174.0(3) . . . .
C72 C59 C60 C61 7.1(7) . . . .
C58 C59 C60 C61 -166.9(4) . . . .
C64 N73 C61 C60 179.6(4) . . . .
C64 N73 C61 C62 3.2(4) . . . .
C59 C60 C61 N73 -4.6(6) . . . .
C59 C60 C61 C62 171.0(4) . . . .
N73 C61 C62 C63 -2.3(4) . . . .
C60 C61 C62 C63 -178.5(4) . . . .
N73 C61 C62 C62A 175.4(3) . . . .
C60 C61 C62 C62A -0.9(6) . . . .
C61 C62 C63 C64 0.5(4) . . . .
C62A C62 C63 C64 -177.1(4) . . . .
C61 C62 C63 C63A -179.2(4) . . . .
C62A C62 C63 C63A 3.2(6) . . . .
C62 C63 C63A C63B 99.1(5) . . . .
C64 C63 C63A C63B -80.6(5) . . . .
C61 N73 C64 C65 178.1(3) . . . .
C61 N73 C64 C63 -2.9(4) . . . .
C62 C63 C64 N73 1.5(4) . . . .
C63A C63 C64 N73 -178.8(3) . . . .
C62 C63 C64 C65 -179.6(4) . . . .
C63A C63 C64 C65 0.1(6) . . . .
N73 C64 C65 C66 5.8(6) . . . .
C63 C64 C65 C66 -172.9(4) . . . .
C69 N74 C66 C65 178.1(3) . . . .
C69 N74 C66 C67 -2.9(4) . . . .
C64 C65 C66 N74 7.0(6) . . . .
C64 C65 C66 C67 -171.9(4) . . . .
N74 C66 C67 C68 2.2(4) . . . .
C65 C66 C67 C68 -178.7(4) . . . .
N74 C66 C67 C67A -174.3(3) . . . .
C65 C66 C67 C67A 4.8(6) . . . .
C68 C67 C67A C67B 89.5(5) . . . .
C66 C67 C67A C67B -94.7(5) . . . .
C66 C67 C68 C69 -0.8(4) . . . .
C67A C67 C68 C69 175.5(3) . . . .
C66 C67 C68 C68A -179.6(3) . . . .
C67A C67 C68 C68A -3.3(6) . . . .
C66 N74 C69 C70 176.8(3) . . . .
C66 N74 C69 C68 2.4(4) . . . .
C67 C68 C69 N74 -0.9(4) . . . .
C68A C68 C69 N74 177.9(3) . . . .
C67 C68 C69 C70 -175.3(3) . . . .
C68A C68 C69 C70 3.6(6) . . . .
N74 C69 C70 C51 -2.9(6) . . . .
C68 C69 C70 C51 170.4(4) . . . .
C71 C51 C70 C69 6.5(7) . . . .
C52 C51 C70 C69 -168.0(4) . . . .
C70 C51 C71 C54 -172.5(4) . . . .
C52 C51 C71 C54 2.8(4) . . . .
C55 C54 C71 C51 173.9(3) . . . .
C53 C54 C71 C51 -3.7(4) . . . .
C60 C59 C72 C56 -171.6(4) . . . .
C58 C59 C72 C56 3.3(4) . . . .
C55 C56 C72 C59 174.9(3) . . . .
C57 C56 C72 C59 -4.1(4) . . . .
